data_9014017
loop_
_publ_author_name
'Averbuch-Pouchot M'
'Durif, A.'

_publ_section_title
;
 Structure of nonasilver sodium cyclooctaphosphate dinitrate
 tetrahydrate: Ag9NaP8O24(NO3)2 . 4H2O
 _cod_database_code 1007200
;
_journal_name_full 'Acta Crystallographica, Section C'
_journal_page_first 1173
_journal_page_last 1176
_journal_paper_doi 10.1107/S0108270191014543
_journal_volume 48
_journal_year 1992
_chemical_formula_sum 'Ag4.5 N Na0.5 O17 P4'
_space_group_IT_number 63
_symmetry_space_group_name_Hall '-C 2c 2'
_symmetry_space_group_name_H-M 'C m c m'
_cell_angle_alpha 90
_cell_angle_beta 90
_cell_angle_gamma 90
_cell_length_a 17.254
_cell_length_b 7.543
_cell_length_c 23.465
_cell_formula_units_Z 8
_cell_volume 3053.898
_database_code_amcsd 0010273
_exptl_crystal_density_diffrn 3.945
_cod_duplicate_entry 1007200
_cod_original_cell_volume 3053.897
_cod_original_formula_sum 'Ag4.5 Na.5 P4 O17 N'
_cod_database_code 9014017
_amcsd_formula_title 'Ag9 H8 N2 Na O34 P8'

loop_
_space_group_symop_operation_xyz
x,y,z
1/2+x,1/2+y,z
x,-y,1/2+z
1/2+x,1/2-y,1/2+z
-x,y,1/2-z
1/2-x,1/2+y,1/2-z
-x,y,z
1/2-x,1/2+y,z
x,-y,-z
1/2+x,1/2-y,-z
x,y,1/2-z
1/2+x,1/2+y,1/2-z
-x,-y,1/2+z
1/2-x,1/2-y,1/2+z
-x,-y,-z
1/2-x,1/2-y,-z

loop_
_atom_site_label
_atom_site_fract_x
_atom_site_fract_y
_atom_site_fract_z
_atom_site_occupancy
Ag1 0.00000 0.33850 0.03390 1.00000
Ag2 0.21658 0.37180 0.14692 1.00000
Ag3 0.38723 0.24760 0.25000 1.00000
Ag4 0.31600 0.00000 0.00000 0.50000
Na1 0.31600 0.00000 0.00000 0.50000
P1 0.13760 0.03850 0.43819 1.00000
P2 0.41600 0.20840 0.38980 1.00000
O1 0.11920 0.22720 0.07650 1.00000
O2 0.10120 0.00000 0.00000 1.00000
O3 0.41660 0.41880 0.39900 1.00000
O4 0.28160 0.47340 0.06500 1.00000
O5 0.41280 0.11850 0.05330 1.00000
O6 0.35820 0.15930 0.15410 1.00000
O7 0.50000 0.18430 0.36120 1.00000
N1 0.18280 0.15200 0.25000 1.00000
O8 0.20960 0.30500 0.25000 1.00000
O9 0.17010 0.07700 0.20430 1.00000
O10 0.00000 0.23900 0.16920 1.00000
O11 0.00000 0.95800 0.25000 1.00000
O12 0.00000 0.52200 0.25000 1.00000

loop_
_cod_related_entry_id
_cod_related_entry_database
_cod_related_entry_code
1 AMCSD 0010273
